data_7703177
loop_
_publ_author_name
'Peddagopu, Nishant'
'Rossi, Patrizia'
'Bonaccorso, Carmela'
'Bartasyte, Ausrine'
'Paoli, Paola'
'Malandrino, Graziella'

_publ_section_title
;
 Facile synthesis of novel lithium \b-diketonate glyme adducts: the effect
 of molecular engineering on the thermal properties.
;
_journal_issue 4
_journal_name_full 'Dalton transactions (Cambridge, England : 2003)'
_journal_page_first 1002
_journal_page_last 1006
_journal_paper_doi 10.1039/c9dt04732h
_journal_volume 49
_journal_year 2020
_chemical_formula_sum 'C32 H15 F36 Li6 O15'
_chemical_formula_weight 1365.08
_space_group_IT_number 14
_space_group_name_Hall '-P 2yn'
_space_group_name_H-M_alt 'P 1 21/n 1'
_symmetry_cell_setting monoclinic
_symmetry_space_group_name_H-M 'P 1 21/n 1'
_atom_sites_solution_hydrogens geom
_atom_sites_solution_primary direct
_atom_sites_solution_secondary difmap
_audit_creation_method SHELXL-97
_audit_update_record
;
2019-10-03 deposited with the CCDC.	2020-01-03 downloaded from the CCDC.
;
_cell_angle_alpha 90.00
_cell_angle_beta 103.158(3)
_cell_angle_gamma 90.00
_cell_formula_units_Z 4
_cell_length_a 17.9300(10)
_cell_length_b 9.2458(5)
_cell_length_c 30.375(2)
_cell_measurement_reflns_used 9808
_cell_measurement_temperature 100(2)
_cell_measurement_theta_max 60.19
_cell_measurement_theta_min 2.99
_cell_volume 4903.3(5)
_computing_cell_refinement 'Bruker SAINT'
_computing_data_collection 'Bruker APEX2'
_computing_data_reduction 'Bruker SAINT'
_computing_molecular_graphics 'Mercury (Macrae, 2008)'
_computing_publication_material 'Parst97 (Nardelli, 1995)'
_computing_structure_refinement 'SHELXL-97 (Sheldrick, 2008)'
_computing_structure_solution 'SIR-2004 (Burla, 2005)'
_diffrn_ambient_temperature 100(2)
_diffrn_measured_fraction_theta_full 0.997
_diffrn_measured_fraction_theta_max 0.997
_diffrn_measurement_device_type 'Bruker APEX-II CCD'
_diffrn_measurement_method '\f and \w scans'
_diffrn_radiation_monochromator graphite
_diffrn_radiation_source 'fine-focus sealed tube'
_diffrn_radiation_type CuK\a
_diffrn_radiation_wavelength 1.54184
_diffrn_reflns_av_R_equivalents 0.0671
_diffrn_reflns_av_sigmaI/netI 0.0406
_diffrn_reflns_limit_h_max 20
_diffrn_reflns_limit_h_min -20
_diffrn_reflns_limit_k_max 10
_diffrn_reflns_limit_k_min -10
_diffrn_reflns_limit_l_max 33
_diffrn_reflns_limit_l_min -34
_diffrn_reflns_number 50824
_diffrn_reflns_theta_full 60.23
_diffrn_reflns_theta_max 60.23
_diffrn_reflns_theta_min 2.63
_exptl_absorpt_coefficient_mu 2.073
_exptl_absorpt_correction_T_max 0.7518
_exptl_absorpt_correction_T_min 0.4348
_exptl_crystal_colour colourless
_exptl_crystal_density_diffrn 1.849
_exptl_crystal_density_method 'not measured'
_exptl_crystal_description prism
_exptl_crystal_F_000 2676
_exptl_crystal_size_max 0.25
_exptl_crystal_size_mid 0.20
_exptl_crystal_size_min 0.18
_refine_diff_density_max 0.999
_refine_diff_density_min -0.728
_refine_diff_density_rms 0.081
_refine_ls_extinction_method none
_refine_ls_goodness_of_fit_ref 1.040
_refine_ls_hydrogen_treatment mixed
_refine_ls_matrix_type full
_refine_ls_number_parameters 820
_refine_ls_number_reflns 7307
_refine_ls_number_restraints 6
_refine_ls_restrained_S_all 1.040
_refine_ls_R_factor_all 0.0722
_refine_ls_R_factor_gt 0.0605
_refine_ls_shift/su_max 0.001
_refine_ls_shift/su_mean 0.000
_refine_ls_structure_factor_coef Fsqd
_refine_ls_weighting_details 'calc w=1/[\s^2^(Fo^2^)+(0.0581P)^2^+17.2868P] where P=(Fo^2^+2Fc^2^)/3'
_refine_ls_weighting_scheme calc
_refine_ls_wR_factor_gt 0.1418
_refine_ls_wR_factor_ref 0.1561
_reflns_number_gt 6145
_reflns_number_total 7307
_reflns_threshold_expression >2\s(I)
_cod_data_source_file c9dt04732h2.cif
_cod_data_source_block '[Li(hfa)]12-monoglyme-4H2O'
_cod_depositor_comments
;
The following automatic conversions were performed:

data item '_symmetry_cell_setting' value 'Monoclinic' was changed to
'monoclinic' in accordance with the
/home/data/users/saulius/crontab/automatic-downloads/rss-feeds/RSC/lib/dictionaries/cif_core.dic
dictionary named 'cif_core.dic' version 2.4.2 last updated on
2011-04-26.

Automatic conversion script
Id: cif_fix_values 7556 2019-12-06 15:28:31Z antanas 

 Adding full bibliography for 7703176--7703177.cif.
;
_cod_original_sg_symbol_H-M P21/n
_cod_database_code 7703177

loop_
_symmetry_equiv_pos_as_xyz
'x, y, z'
'-x+1/2, y+1/2, -z+1/2'
'-x, -y, -z'
'x-1/2, -y-1/2, z-1/2'

loop_
_atom_site_label
_atom_site_type_symbol
_atom_site_fract_x
_atom_site_fract_y
_atom_site_fract_z
_atom_site_U_iso_or_equiv
_atom_site_adp_type
_atom_site_occupancy
_atom_site_symmetry_multiplicity
_atom_site_calc_flag
_atom_site_refinement_flags
_atom_site_disorder_assembly
_atom_site_disorder_group
Li1 Li 0.6053(4) 0.5514(7) 1.3847(2) 0.0312(14) Uani 1 1 d . . .
Li2 Li 0.5296(4) 0.7351(7) 1.31154(19) 0.0308(14) Uani 1 1 d . . .
Li3 Li 0.4436(4) 0.9014(8) 1.2373(2) 0.0383(16) Uani 1 1 d . . .
Li4 Li 0.4007(4) 0.9616(7) 1.14026(19) 0.0264(13) Uani 1 1 d . . .
Li5 Li 0.3513(3) 1.0157(6) 1.04237(19) 0.0246(13) Uani 1 1 d . . .
Li6 Li 0.2320(3) 0.9987(7) 0.9603(2) 0.0269(13) Uani 1 1 d . . .
O1W O 0.5439(2) 0.3705(4) 1.38073(11) 0.0419(8) Uani 1 1 d . . .
H1WA H 0.562(3) 0.294(7) 1.384(2) 0.063 Uiso 1 1 d . . .
H1WB H 0.517(4) 0.378(7) 1.396(2) 0.063 Uiso 1 1 d . . .
O2W O 0.3882(2) 1.0543(4) 1.26442(11) 0.0546(9) Uani 1 1 d D . .
H2WB H 0.400(3) 1.074(6) 1.2987(5) 0.082 Uiso 1 1 d D . .
H2WA H 0.366(3) 1.142(4) 1.2446(14) 0.082 Uiso 1 1 d D . .
O1 O 0.71286(14) 0.4741(3) 1.39556(8) 0.0258(6) Uani 1 1 d . . .
O2 O 0.60856(14) 0.5879(3) 1.32016(8) 0.0268(6) Uani 1 1 d . . .
C1 C 0.7465(2) 0.4373(4) 1.36523(12) 0.0241(8) Uani 1 1 d . . .
C2 C 0.7225(2) 0.4602(4) 1.31889(12) 0.0296(9) Uani 1 1 d . . .
H2 H 0.7522 0.4220 1.2994 0.035 Uiso 1 1 calc R . .
C3 C 0.6566(2) 0.5371(4) 1.30026(12) 0.0278(8) Uani 1 1 d . . .
C4 C 0.8230(2) 0.3597(4) 1.38324(12) 0.0298(9) Uani 1 1 d . . .
C5 C 0.6418(3) 0.5718(5) 1.24957(14) 0.0438(11) Uani 1 1 d . . .
F4A F 0.86393(14) 0.3415(3) 1.35261(8) 0.0485(7) Uani 1 1 d . . .
F4B F 0.86520(15) 0.4337(3) 1.41744(9) 0.0548(7) Uani 1 1 d . . .
F4C F 0.81192(15) 0.2302(3) 1.39914(9) 0.0529(7) Uani 1 1 d . . .
F5A F 0.66704(15) 0.4689(3) 1.22596(7) 0.0469(6) Uani 1 1 d . . .
F5B F 0.56906(17) 0.5933(5) 1.23168(8) 0.0815(12) Uani 1 1 d . . .
F5C F 0.6792(2) 0.6946(3) 1.24359(9) 0.0666(9) Uani 1 1 d . . .
O3 O 0.62663(14) 0.5774(3) 1.45225(8) 0.0270(6) Uani 1 1 d . . .
O4 O 0.53814(14) 0.7281(3) 1.37692(8) 0.0263(6) Uani 1 1 d . . .
C6 C 0.5903(2) 0.6598(4) 1.47281(12) 0.0259(8) Uani 1 1 d . A .
C7 C 0.5367(2) 0.7653(4) 1.45422(12) 0.0277(8) Uani 1 1 d . . .
H7 H 0.5130 0.8198 1.4738 0.033 Uiso 1 1 calc R . .
C8 C 0.5168(2) 0.7937(4) 1.40811(12) 0.0257(8) Uani 1 1 d . . .
C9 C 0.6088(2) 0.6426(5) 1.52387(13) 0.0319(9) Uani 1 1 d . . .
C10 C 0.4638(3) 0.9227(5) 1.39287(13) 0.0367(10) Uani 1 1 d . . .
F9A F 0.6635(6) 0.5476(13) 1.5408(2) 0.0479(9) Uani 0.34 1 d P A 1
F9B F 0.5415(5) 0.5820(9) 1.5365(2) 0.0479(9) Uani 0.34 1 d P A 1
F9C F 0.6212(6) 0.7575(11) 1.5461(3) 0.0479(9) Uani 0.34 1 d P A 1
F9D F 0.5766(6) 0.5210(10) 1.5349(2) 0.0479(9) Uani 0.33 1 d P A 2
F9E F 0.6864(5) 0.6317(12) 1.5391(2) 0.0479(9) Uani 0.33 1 d P A 2
F9F F 0.5880(6) 0.7560(12) 1.5479(3) 0.0479(9) Uani 0.33 1 d P A 2
F9I F 0.6280(7) 0.5191(10) 1.5386(3) 0.0479(9) Uani 0.33 1 d P A 3
F9G F 0.5656(6) 0.7107(12) 1.5444(3) 0.0479(9) Uani 0.33 1 d P A 3
F9H F 0.6769(5) 0.7265(10) 1.5381(2) 0.0479(9) Uani 0.33 1 d P A 3
F10A F 0.41850(16) 0.9535(3) 1.41991(9) 0.0541(7) Uani 1 1 d . . .
F10B F 0.4205(3) 0.9043(5) 1.35309(11) 0.124(2) Uani 1 1 d . . .
F10C F 0.5029(2) 1.0414(4) 1.3911(2) 0.121(2) Uani 1 1 d . . .
O5 O 0.43158(14) 0.7141(3) 1.26810(8) 0.0273(6) Uani 1 1 d . . .
O6 O 0.35921(14) 0.8444(3) 1.18437(8) 0.0264(6) Uani 1 1 d . . .
C11 C 0.3742(2) 0.6332(4) 1.25701(12) 0.0260(8) Uani 1 1 d . . .
C12 C 0.3121(2) 0.6472(4) 1.22069(12) 0.0265(8) Uani 1 1 d . . .
H12 H 0.2693 0.5852 1.2188 0.032 Uiso 1 1 calc R . .
C13 C 0.3103(2) 0.7497(4) 1.18658(11) 0.0247(8) Uani 1 1 d . . .
C14 C 0.3765(2) 0.5010(5) 1.28764(13) 0.0356(10) Uani 1 1 d . . .
C15 C 0.2437(2) 0.7419(4) 1.14504(12) 0.0264(8) Uani 1 1 d . . .
F14A F 0.31122(15) 0.4263(3) 1.27950(8) 0.0499(7) Uani 1 1 d . . .
F14B F 0.43144(17) 0.4086(3) 1.28147(10) 0.0559(7) Uani 1 1 d . . .
F14C F 0.39340(15) 0.5358(3) 1.33100(7) 0.0475(7) Uani 1 1 d . . .
F15A F 0.26396(13) 0.6639(3) 1.11249(7) 0.0371(5) Uani 1 1 d . . .
F15B F 0.18092(12) 0.6791(3) 1.15332(7) 0.0337(5) Uani 1 1 d . . .
F15C F 0.22358(13) 0.8722(2) 1.12837(7) 0.0378(6) Uani 1 1 d . . .
O7 O 0.54665(14) 0.9112(3) 1.28017(8) 0.0285(6) Uani 1 1 d . . .
O8 O 0.48607(14) 1.0090(3) 1.19106(8) 0.0266(6) Uani 1 1 d . . .
C16 C 0.5973(2) 1.0010(4) 1.27741(12) 0.0253(8) Uani 1 1 d . . .
C17 C 0.6015(2) 1.0874(4) 1.24012(12) 0.0281(8) Uani 1 1 d . . .
H17 H 0.6437 1.1514 1.2424 0.034 Uiso 1 1 calc R . .
C18 C 0.5461(2) 1.0823(4) 1.19987(12) 0.0251(8) Uani 1 1 d . . .
C19 C 0.6613(2) 1.0160(5) 1.32011(12) 0.0336(9) Uani 1 1 d . . .
C20 C 0.5586(2) 1.1810(5) 1.16150(13) 0.0345(10) Uani 1 1 d . . .
F19A F 0.71899(14) 1.0964(3) 1.31562(8) 0.0489(7) Uani 1 1 d . . .
F19B F 0.63410(16) 1.0727(5) 1.35301(9) 0.0953(15) Uani 1 1 d . . .
F19C F 0.6903(2) 0.8884(3) 1.33414(11) 0.0830(12) Uani 1 1 d . . .
F20A F 0.53071(15) 1.3123(3) 1.16581(10) 0.0544(7) Uani 1 1 d . . .
F20B F 0.63159(13) 1.1972(3) 1.16081(8) 0.0443(6) Uani 1 1 d . . .
F20C F 0.52236(16) 1.1297(3) 1.12122(8) 0.0574(8) Uani 1 1 d . . .
O9 O 0.33849(14) 1.1085(3) 1.10111(8) 0.0235(5) Uani 1 1 d . . .
O10 O 0.26301(14) 1.1399(3) 1.00889(8) 0.0243(5) Uani 1 1 d . . .
C21 C 0.2959(2) 1.2133(4) 1.10444(12) 0.0243(8) Uani 1 1 d . . .
C22 C 0.2467(2) 1.2883(4) 1.06994(12) 0.0261(8) Uani 1 1 d . . .
H22 H 0.2220 1.3729 1.0773 0.031 Uiso 1 1 calc R . .
C23 C 0.2325(2) 1.2431(4) 1.02481(12) 0.0233(8) Uani 1 1 d . . .
C24 C 0.2977(2) 1.2596(4) 1.15327(12) 0.0266(8) Uani 1 1 d . . .
C25 C 0.1699(2) 1.3233(4) 0.99116(12) 0.0281(8) Uani 1 1 d . . .
F24A F 0.2544(2) 1.3717(3) 1.15676(8) 0.0681(10) Uani 1 1 d . . .
F24B F 0.2745(2) 1.1533(3) 1.17569(9) 0.0683(9) Uani 1 1 d . . .
F24C F 0.36701(16) 1.2916(4) 1.17573(8) 0.0689(10) Uani 1 1 d . . .
F25A F 0.16660(15) 1.4636(3) 1.00055(8) 0.0457(6) Uani 1 1 d . . .
F25B F 0.10090(13) 1.2678(3) 0.99143(8) 0.0478(7) Uani 1 1 d . . .
F25C F 0.17825(13) 1.3120(3) 0.94891(7) 0.0358(5) Uani 1 1 d . . .
O11 O 0.39937(14) 0.8535(3) 1.08388(8) 0.0238(5) Uani 1 1 d . . .
O12 O 0.30981(14) 0.8683(3) 0.99439(8) 0.0248(6) Uani 1 1 d . . .
C26 C 0.4051(2) 0.7246(4) 1.07223(12) 0.0241(8) Uani 1 1 d . . .
C27 C 0.3735(2) 0.6609(4) 1.03063(12) 0.0254(8) Uani 1 1 d . . .
H27 H 0.3834 0.5615 1.0264 0.030 Uiso 1 1 calc R . .
C28 C 0.3281(2) 0.7371(4) 0.99511(11) 0.0231(8) Uani 1 1 d . . .
C29 C 0.4543(2) 0.6259(4) 1.10824(13) 0.0306(9) Uani 1 1 d . . .
C30 C 0.2979(2) 0.6561(4) 0.95050(12) 0.0300(9) Uani 1 1 d . . .
F29A F 0.41670(15) 0.5056(3) 1.11416(9) 0.0521(7) Uani 1 1 d . . .
F29B F 0.51680(14) 0.5823(3) 1.09491(8) 0.0471(6) Uani 1 1 d . . .
F29C F 0.47747(16) 0.6900(3) 1.14755(7) 0.0496(7) Uani 1 1 d . . .
F30A F 0.33304(19) 0.7043(3) 0.91945(8) 0.0665(9) Uani 1 1 d . . .
F30B F 0.22354(14) 0.6784(3) 0.93494(8) 0.0490(7) Uani 1 1 d . . .
F30C F 0.30828(15) 0.5147(3) 0.95364(8) 0.0471(6) Uani 1 1 d . . .
O1G O 0.43743(14) 1.1194(3) 1.02234(8) 0.0237(5) Uani 1 1 d . . .
C1G C 0.4354(2) 1.2732(4) 1.02641(14) 0.0313(9) Uani 1 1 d . . .
H1G1 H 0.3919 1.3010 1.0392 0.047 Uiso 1 1 calc R . .
H1G2 H 0.4297 1.3174 0.9965 0.047 Uiso 1 1 calc R . .
H1G3 H 0.4831 1.3069 1.0464 0.047 Uiso 1 1 calc R . .
C2G C 0.5011(2) 1.0792(4) 1.00370(13) 0.0273(8) Uani 1 1 d . . .
H2G1 H 0.5497 1.1068 1.0248 0.033 Uiso 1 1 calc R . .
H2G2 H 0.4981 1.1302 0.9747 0.033 Uiso 1 1 calc R . .

loop_
_atom_site_aniso_label
_atom_site_aniso_U_11
_atom_site_aniso_U_22
_atom_site_aniso_U_33
_atom_site_aniso_U_23
_atom_site_aniso_U_13
_atom_site_aniso_U_12
Li1 0.038(4) 0.038(4) 0.016(3) 0.001(3) 0.002(3) 0.005(3)
Li2 0.042(4) 0.033(3) 0.014(3) 0.006(3) 0.000(3) 0.002(3)
Li3 0.036(4) 0.050(4) 0.025(3) 0.010(3) -0.001(3) -0.005(3)
Li4 0.033(3) 0.031(3) 0.014(3) 0.003(2) 0.003(2) -0.001(3)
Li5 0.028(3) 0.023(3) 0.021(3) -0.001(2) 0.003(2) 0.005(2)
Li6 0.024(3) 0.034(3) 0.020(3) 0.003(3) -0.002(2) 0.002(3)
O1W 0.0434(19) 0.0405(17) 0.0373(18) 0.0060(15) -0.0001(14) -0.0043(15)
O2W 0.068(2) 0.060(2) 0.0358(17) 0.0036(15) 0.0114(16) 0.0171(18)
O1 0.0289(13) 0.0333(14) 0.0132(12) 0.0005(10) 0.0007(10) 0.0021(11)
O2 0.0319(14) 0.0325(14) 0.0152(12) 0.0029(10) 0.0033(11) 0.0044(11)
C1 0.0290(19) 0.0250(19) 0.0182(18) -0.0023(15) 0.0049(15) -0.0011(15)
C2 0.035(2) 0.035(2) 0.0192(18) -0.0008(16) 0.0065(16) 0.0044(17)
C3 0.033(2) 0.031(2) 0.0169(18) 0.0005(15) 0.0013(16) -0.0011(17)
C4 0.030(2) 0.040(2) 0.0178(18) -0.0011(17) 0.0026(16) 0.0035(17)
C5 0.050(3) 0.059(3) 0.021(2) 0.005(2) 0.006(2) 0.018(2)
F4A 0.0406(14) 0.0769(19) 0.0299(13) 0.0066(12) 0.0123(11) 0.0224(13)
F4B 0.0399(14) 0.0720(19) 0.0402(14) -0.0197(13) -0.0162(12) 0.0113(13)
F4C 0.0484(15) 0.0483(16) 0.0609(17) 0.0243(13) 0.0104(13) 0.0152(12)
F5A 0.0576(16) 0.0654(17) 0.0172(11) -0.0046(11) 0.0076(10) 0.0138(13)
F5B 0.0579(19) 0.165(4) 0.0177(13) 0.0104(16) -0.0002(12) 0.052(2)
F5C 0.116(3) 0.0541(18) 0.0400(15) 0.0188(13) 0.0379(16) 0.0194(17)
O3 0.0260(13) 0.0361(15) 0.0166(12) -0.0018(11) -0.0002(10) 0.0051(11)
O4 0.0288(13) 0.0305(14) 0.0185(12) 0.0023(11) 0.0031(10) 0.0009(11)
C6 0.0218(18) 0.034(2) 0.0193(18) -0.0029(16) -0.0004(15) -0.0051(16)
C7 0.029(2) 0.032(2) 0.0229(19) -0.0037(16) 0.0076(16) 0.0031(16)
C8 0.0247(19) 0.030(2) 0.0220(19) -0.0001(16) 0.0049(15) -0.0016(16)
C9 0.033(2) 0.041(2) 0.0202(19) -0.0055(17) 0.0017(16) 0.0113(18)
C10 0.045(2) 0.041(2) 0.028(2) 0.0087(18) 0.0151(19) 0.012(2)
F9A 0.069(3) 0.056(2) 0.0169(9) 0.0014(12) 0.0058(15) 0.020(2)
F9B 0.069(3) 0.056(2) 0.0169(9) 0.0014(12) 0.0058(15) 0.020(2)
F9C 0.069(3) 0.056(2) 0.0169(9) 0.0014(12) 0.0058(15) 0.020(2)
F9D 0.069(3) 0.056(2) 0.0169(9) 0.0014(12) 0.0058(15) 0.020(2)
F9E 0.069(3) 0.056(2) 0.0169(9) 0.0014(12) 0.0058(15) 0.020(2)
F9F 0.069(3) 0.056(2) 0.0169(9) 0.0014(12) 0.0058(15) 0.020(2)
F9I 0.069(3) 0.056(2) 0.0169(9) 0.0014(12) 0.0058(15) 0.020(2)
F9G 0.069(3) 0.056(2) 0.0169(9) 0.0014(12) 0.0058(15) 0.020(2)
F9H 0.069(3) 0.056(2) 0.0169(9) 0.0014(12) 0.0058(15) 0.020(2)
F10A 0.0566(16) 0.0620(17) 0.0532(16) 0.0224(13) 0.0322(13) 0.0299(14)
F10B 0.161(4) 0.144(4) 0.0402(18) -0.021(2) -0.032(2) 0.124(3)
F10C 0.081(2) 0.0476(19) 0.261(6) 0.068(3) 0.096(3) 0.0240(18)
O5 0.0281(14) 0.0320(14) 0.0188(12) 0.0037(11) -0.0008(10) -0.0036(12)
O6 0.0289(14) 0.0311(14) 0.0164(12) 0.0036(10) -0.0008(10) -0.0052(12)
C11 0.028(2) 0.031(2) 0.0177(18) -0.0008(15) 0.0025(15) -0.0006(17)
C12 0.030(2) 0.0273(19) 0.0211(18) -0.0003(15) 0.0039(16) -0.0044(16)
C13 0.0267(19) 0.030(2) 0.0150(17) -0.0030(15) 0.0007(15) 0.0035(17)
C14 0.038(2) 0.036(2) 0.026(2) 0.0076(17) -0.0066(17) -0.0048(19)
C15 0.031(2) 0.028(2) 0.0180(18) -0.0001(15) 0.0002(15) 0.0001(16)
F14A 0.0500(15) 0.0526(16) 0.0372(13) 0.0190(12) -0.0108(11) -0.0250(13)
F14B 0.0636(18) 0.0365(14) 0.0635(18) 0.0174(13) 0.0061(14) 0.0105(13)
F14C 0.0587(16) 0.0558(16) 0.0210(12) 0.0122(11) -0.0057(11) -0.0176(13)
F15A 0.0410(13) 0.0496(14) 0.0184(11) -0.0094(10) 0.0021(9) 0.0003(11)
F15B 0.0278(12) 0.0468(13) 0.0229(11) 0.0023(10) -0.0017(9) -0.0068(10)
F15C 0.0431(13) 0.0346(13) 0.0264(11) 0.0044(10) -0.0114(10) -0.0007(10)
O7 0.0278(14) 0.0358(15) 0.0182(12) 0.0067(11) -0.0024(10) -0.0046(12)
O8 0.0283(14) 0.0319(14) 0.0168(12) 0.0040(10) -0.0006(10) -0.0033(12)
C16 0.0262(19) 0.031(2) 0.0176(18) 0.0011(15) 0.0025(15) -0.0011(17)
C17 0.029(2) 0.033(2) 0.0203(19) -0.0003(16) 0.0007(16) -0.0070(16)
C18 0.028(2) 0.0279(19) 0.0196(18) 0.0010(15) 0.0060(15) 0.0019(16)
C19 0.035(2) 0.045(2) 0.0183(19) 0.0070(17) -0.0001(16) -0.0068(19)
C20 0.028(2) 0.049(3) 0.022(2) 0.0112(18) -0.0034(16) -0.0039(19)
F19A 0.0369(14) 0.0732(18) 0.0298(13) 0.0105(12) -0.0068(10) -0.0215(13)
F19B 0.0415(16) 0.213(5) 0.0298(15) -0.047(2) 0.0054(12) -0.011(2)
F19C 0.086(2) 0.0555(18) 0.073(2) 0.0272(16) -0.0529(18) -0.0170(17)
F20A 0.0507(16) 0.0444(16) 0.0669(18) 0.0292(13) 0.0112(13) 0.0058(13)
F20B 0.0342(13) 0.0668(17) 0.0314(12) 0.0174(12) 0.0068(10) -0.0077(12)
F20C 0.0556(16) 0.092(2) 0.0186(12) 0.0151(13) -0.0034(11) -0.0272(15)
O9 0.0278(13) 0.0253(13) 0.0160(12) -0.0014(10) 0.0020(10) 0.0030(11)
O10 0.0269(13) 0.0279(13) 0.0166(12) -0.0017(10) 0.0018(10) 0.0038(11)
C21 0.0260(19) 0.028(2) 0.0175(18) 0.0004(15) 0.0015(15) -0.0016(16)
C22 0.0277(19) 0.030(2) 0.0211(19) -0.0020(15) 0.0061(15) 0.0043(16)
C23 0.0243(18) 0.0264(19) 0.0185(17) 0.0016(15) 0.0035(15) -0.0010(15)
C24 0.035(2) 0.0249(19) 0.0188(18) 0.0003(15) 0.0031(16) 0.0019(16)
C25 0.031(2) 0.033(2) 0.0193(19) 0.0011(16) 0.0040(15) 0.0067(17)
F24A 0.105(2) 0.0695(19) 0.0232(13) -0.0097(12) 0.0010(14) 0.0510(18)
F24B 0.136(3) 0.0456(16) 0.0347(14) -0.0072(12) 0.0438(17) -0.0249(17)
F24C 0.0465(16) 0.131(3) 0.0273(13) -0.0321(16) 0.0044(12) -0.0163(17)
F25A 0.0649(17) 0.0372(14) 0.0288(12) 0.0019(10) -0.0021(11) 0.0208(12)
F25B 0.0256(12) 0.0730(18) 0.0426(14) 0.0160(13) 0.0034(10) 0.0047(12)
F25C 0.0417(13) 0.0490(14) 0.0148(10) 0.0047(9) 0.0023(9) 0.0122(11)
O11 0.0307(14) 0.0241(14) 0.0148(12) -0.0002(10) 0.0010(10) 0.0017(11)
O12 0.0305(14) 0.0243(14) 0.0171(12) -0.0002(10) 0.0002(10) 0.0006(11)
C26 0.0220(18) 0.029(2) 0.0216(18) 0.0043(16) 0.0055(15) 0.0021(15)
C27 0.030(2) 0.0234(19) 0.0233(19) -0.0012(15) 0.0065(16) -0.0006(15)
C28 0.0261(19) 0.028(2) 0.0169(17) -0.0017(15) 0.0076(15) -0.0045(15)
C29 0.036(2) 0.030(2) 0.023(2) 0.0010(16) 0.0000(17) 0.0005(18)
C30 0.037(2) 0.028(2) 0.0231(19) -0.0011(16) 0.0036(17) -0.0029(17)
F29A 0.0509(15) 0.0405(15) 0.0561(16) 0.0267(12) -0.0064(13) -0.0023(12)
F29B 0.0377(14) 0.0616(17) 0.0408(14) 0.0062(12) 0.0067(11) 0.0210(12)
F29C 0.0706(18) 0.0477(15) 0.0208(12) -0.0019(11) -0.0101(11) 0.0242(13)
F30A 0.098(2) 0.081(2) 0.0285(14) -0.0214(14) 0.0301(15) -0.0400(18)
F30B 0.0478(15) 0.0493(15) 0.0385(14) -0.0165(12) -0.0142(11) 0.0052(12)
F30C 0.0621(16) 0.0318(13) 0.0385(13) -0.0120(11) -0.0071(12) 0.0034(12)
O1G 0.0256(13) 0.0230(13) 0.0228(13) -0.0016(10) 0.0059(10) 0.0016(10)
C1G 0.037(2) 0.025(2) 0.035(2) 0.0012(16) 0.0147(18) 0.0004(17)
C2G 0.0226(18) 0.033(2) 0.0275(19) -0.0040(16) 0.0076(15) -0.0014(15)

loop_
_atom_type_symbol
_atom_type_description
_atom_type_scat_dispersion_real
_atom_type_scat_dispersion_imag
_atom_type_scat_source
C C 0.0181 0.0091 'International Tables Vol C Tables 4.2.6.8 and 6.1.1.4'
H H 0.0000 0.0000 'International Tables Vol C Tables 4.2.6.8 and 6.1.1.4'
O O 0.0492 0.0322 'International Tables Vol C Tables 4.2.6.8 and 6.1.1.4'
F F 0.0727 0.0534 'International Tables Vol C Tables 4.2.6.8 and 6.1.1.4'
Li Li 0.0008 0.0003 'International Tables Vol C Tables 4.2.6.8 and 6.1.1.4'

loop_
_geom_angle_atom_site_label_1
_geom_angle_atom_site_label_2
_geom_angle_atom_site_label_3
_geom_angle
_geom_angle_site_symmetry_1
_geom_angle_site_symmetry_3
O1W Li1 O2 102.8(3) . .
O1W Li1 O4 111.5(3) . .
O2 Li1 O4 84.2(3) . .
O1W Li1 O1 102.0(3) . .
O2 Li1 O1 88.9(3) . .
O4 Li1 O1 146.4(4) . .
O1W Li1 O3 97.8(3) . .
O2 Li1 O3 159.3(4) . .
O4 Li1 O3 89.6(3) . .
O1 Li1 O3 85.6(3) . .
O1W Li1 Li6 103.8(3) . 4_676
O2 Li1 Li6 127.9(3) . 4_676
O4 Li1 Li6 124.6(3) . 4_676
O1 Li1 Li6 42.13(18) . 4_676
O3 Li1 Li6 43.43(19) . 4_676
O1W Li1 Li2 107.0(3) . .
O2 Li1 Li2 42.19(19) . .
O4 Li1 Li2 42.76(19) . .
O1 Li1 Li2 127.0(3) . .
O3 Li1 Li2 131.5(3) . .
Li6 Li1 Li2 149.2(3) 4_676 .
O2 Li2 O7 117.5(4) . .
O2 Li2 O5 122.6(3) . .
O7 Li2 O5 88.3(3) . .
O2 Li2 O4 87.3(3) . .
O7 Li2 O4 122.7(3) . .
O5 Li2 O4 122.2(4) . .
O2 Li2 Li3 136.7(3) . .
O7 Li2 Li3 44.2(2) . .
O5 Li2 Li3 44.2(2) . .
O4 Li2 Li3 135.9(3) . .
O2 Li2 Li1 43.93(19) . .
O7 Li2 Li1 140.6(3) . .
O5 Li2 Li1 131.0(3) . .
O4 Li2 Li1 44.24(19) . .
Li3 Li2 Li1 175.2(3) . .
O5 Li3 O7 85.2(3) . .
O5 Li3 O8 148.6(4) . .
O7 Li3 O8 89.5(3) . .
O5 Li3 O2W 107.5(3) . .
O7 Li3 O2W 99.8(3) . .
O8 Li3 O2W 103.9(4) . .
O5 Li3 O6 90.3(3) . .
O7 Li3 O6 160.9(5) . .
O8 Li3 O6 84.7(3) . .
O2W Li3 O6 99.2(3) . .
O5 Li3 Li2 42.8(2) . .
O7 Li3 Li2 42.6(2) . .
O8 Li3 Li2 126.4(3) . .
O2W Li3 Li2 106.4(3) . .
O6 Li3 Li2 131.2(4) . .
O5 Li3 Li4 127.1(3) . .
O7 Li3 Li4 129.6(3) . .
O8 Li3 Li4 41.86(19) . .
O2W Li3 Li4 103.8(3) . .
O6 Li3 Li4 42.87(19) . .
Li2 Li3 Li4 149.8(3) . .
O8 Li4 O9 123.6(3) . .
O8 Li4 O11 130.4(3) . .
O9 Li4 O11 86.1(2) . .
O8 Li4 O6 86.4(2) . .
O9 Li4 O6 122.2(3) . .
O11 Li4 O6 112.0(3) . .
O8 Li4 Li3 43.11(19) . .
O9 Li4 Li3 136.1(3) . .
O11 Li4 Li3 136.5(3) . .
O6 Li4 Li3 43.32(19) . .
O8 Li4 Li5 139.3(3) . .
O9 Li4 Li5 43.64(17) . .
O11 Li4 Li5 43.15(17) . .
O6 Li4 Li5 134.3(3) . .
Li3 Li4 Li5 177.6(3) . .
O12 Li5 O11 89.1(3) . .
O12 Li5 O1G 106.5(3) . .
O11 Li5 O1G 107.0(3) . .
O12 Li5 O10 84.4(2) . .
O11 Li5 O10 154.8(4) . .
O1G Li5 O10 98.2(3) . .
O12 Li5 O9 145.4(3) . .
O11 Li5 O9 83.3(2) . .
O1G Li5 O9 108.0(3) . .
O10 Li5 O9 88.3(2) . .
O12 Li5 Li6 42.29(18) . .
O11 Li5 Li6 128.6(3) . .
O1G Li5 Li6 103.4(3) . .
O10 Li5 Li6 42.35(18) . .
O9 Li5 Li6 124.6(3) . .
O12 Li5 Li4 126.4(3) . .
O11 Li5 Li4 42.00(18) . .
O1G Li5 Li4 108.0(3) . .
O10 Li5 Li4 128.5(3) . .
O9 Li5 Li4 41.94(18) . .
Li6 Li5 Li4 148.6(3) . .
O1 Li6 O12 124.0(3) 4_575 .
O1 Li6 O10 129.5(3) 4_575 .
O12 Li6 O10 88.1(2) . .
O1 Li6 O3 88.7(3) 4_575 4_575
O12 Li6 O3 113.1(3) . 4_575
O10 Li6 O3 115.5(3) . 4_575
O1 Li6 Li1 44.27(19) 4_575 4_575
O12 Li6 Li1 131.5(3) . 4_575
O10 Li6 Li1 138.4(3) . 4_575
O3 Li6 Li1 44.41(18) 4_575 4_575
O1 Li6 Li5 142.6(3) 4_575 .
O12 Li6 Li5 43.85(18) . .
O10 Li6 Li5 44.45(18) . .
O3 Li6 Li5 128.5(3) 4_575 .
Li1 Li6 Li5 172.0(3) 4_575 .
C1 O1 Li6 140.9(3) . 4_676
C1 O1 Li1 125.3(3) . .
Li6 O1 Li1 93.6(3) 4_676 .
C3 O2 Li2 139.5(3) . .
C3 O2 Li1 125.9(3) . .
Li2 O2 Li1 93.9(3) . .
O1 C1 C2 127.6(3) . .
O1 C1 C4 113.9(3) . .
C2 C1 C4 118.6(3) . .
C3 C2 C1 122.1(4) . .
O2 C3 C2 127.8(3) . .
O2 C3 C5 115.2(3) . .
C2 C3 C5 117.0(3) . .
F4A C4 F4C 107.2(3) . .
F4A C4 F4B 107.9(3) . .
F4C C4 F4B 106.7(3) . .
F4A C4 C1 113.8(3) . .
F4C C4 C1 111.0(3) . .
F4B C4 C1 110.0(3) . .
F5B C5 F5A 108.3(4) . .
F5B C5 F5C 107.2(4) . .
F5A C5 F5C 106.7(4) . .
F5B C5 C3 112.1(4) . .
F5A C5 C3 112.9(4) . .
F5C C5 C3 109.4(4) . .
C6 O3 Li6 138.0(3) . 4_676
C6 O3 Li1 125.4(3) . .
Li6 O3 Li1 92.2(3) 4_676 .
C8 O4 Li2 141.5(3) . .
C8 O4 Li1 125.5(3) . .
Li2 O4 Li1 93.0(3) . .
O3 C6 C7 127.6(3) . .
O3 C6 C9 115.2(3) . .
C7 C6 C9 117.2(3) . .
C8 C7 C6 122.4(3) . .
O4 C8 C7 128.1(3) . .
O4 C8 C10 115.0(3) . .
C7 C8 C10 116.9(3) . .
F9I C9 F9C 125.7(6) . .
F9I C9 F9G 115.4(7) . .
F9C C9 F9G 50.7(5) . .
F9I C9 F9A 30.3(6) . .
F9C C9 F9A 109.1(6) . .
F9G C9 F9A 128.2(6) . .
F9I C9 F9D 40.6(5) . .
F9C C9 F9D 127.7(6) . .
F9G C9 F9D 87.0(7) . .
F9A C9 F9D 70.8(7) . .
F9I C9 F9E 68.5(7) . .
F9C C9 F9E 80.7(6) . .
F9G C9 F9E 124.1(6) . .
F9A C9 F9E 38.4(5) . .
F9D C9 F9E 108.5(7) . .
F9I C9 F9F 126.4(6) . .
F9C C9 F9F 26.3(5) . .
F9G C9 F9F 24.6(6) . .
F9A C9 F9F 124.3(6) . .
F9D C9 F9F 108.8(6) . .
F9E C9 F9F 104.8(6) . .
F9I C9 F9H 104.0(7) . .
F9C C9 F9H 48.8(5) . .
F9G C9 F9H 99.1(6) . .
F9A C9 F9H 74.8(6) . .
F9D C9 F9H 140.1(6) . .
F9E C9 F9H 37.2(5) . .
F9F C9 F9H 75.1(6) . .
F9I C9 F9B 74.4(6) . .
F9C C9 F9B 103.9(6) . .
F9G C9 F9B 55.0(6) . .
F9A C9 F9B 103.1(7) . .
F9D C9 F9B 35.2(4) . .
F9E C9 F9B 136.3(6) . .
F9F C9 F9B 79.3(6) . .
F9H C9 F9B 146.2(5) . .
F9I C9 C6 116.1(5) . .
F9C C9 C6 115.7(5) . .
F9G C9 C6 115.7(5) . .
F9A C9 C6 115.7(4) . .
F9D C9 C6 109.6(4) . .
F9E C9 C6 108.8(4) . .
F9F C9 C6 116.1(5) . .
F9H C9 C6 103.0(4) . .
F9B C9 C6 107.8(4) . .
F10B C10 F10C 106.6(5) . .
F10B C10 F10A 106.8(4) . .
F10C C10 F10A 104.9(4) . .
F10B C10 C8 112.4(4) . .
F10C C10 C8 111.3(4) . .
F10A C10 C8 114.2(3) . .
C11 O5 Li2 142.9(3) . .
C11 O5 Li3 124.0(3) . .
Li2 O5 Li3 93.1(3) . .
C13 O6 Li4 142.1(3) . .
C13 O6 Li3 123.3(3) . .
Li4 O6 Li3 93.8(3) . .
O5 C11 C12 128.3(3) . .
O5 C11 C14 114.0(3) . .
C12 C11 C14 117.7(3) . .
C11 C12 C13 122.2(4) . .
O6 C13 C12 128.0(3) . .
O6 C13 C15 114.4(3) . .
C12 C13 C15 117.5(3) . .
F14C C14 F14A 107.7(3) . .
F14C C14 F14B 106.5(3) . .
F14A C14 F14B 106.5(3) . .
F14C C14 C11 112.3(3) . .
F14A C14 C11 113.6(3) . .
F14B C14 C11 109.9(3) . .
F15C C15 F15A 107.7(3) . .
F15C C15 F15B 107.4(3) . .
F15A C15 F15B 106.6(3) . .
F15C C15 C13 111.5(3) . .
F15A C15 C13 110.0(3) . .
F15B C15 C13 113.4(3) . .
C16 O7 Li2 142.0(3) . .
C16 O7 Li3 124.3(3) . .
Li2 O7 Li3 93.2(3) . .
C18 O8 Li4 140.4(3) . .
C18 O8 Li3 124.4(3) . .
Li4 O8 Li3 95.0(3) . .
O7 C16 C17 127.5(3) . .
O7 C16 C19 114.9(3) . .
C17 C16 C19 117.7(3) . .
C18 C17 C16 122.1(4) . .
O8 C18 C17 128.1(3) . .
O8 C18 C20 115.3(3) . .
C17 C18 C20 116.6(3) . .
F19A C19 F19B 106.9(4) . .
F19A C19 F19C 106.2(4) . .
F19B C19 F19C 107.3(4) . .
F19A C19 C16 115.0(3) . .
F19B C19 C16 110.1(3) . .
F19C C19 C16 110.9(3) . .
F20B C20 F20A 107.1(3) . .
F20B C20 F20C 107.6(3) . .
F20A C20 F20C 107.4(3) . .
F20B C20 C18 113.3(3) . .
F20A C20 C18 110.1(3) . .
F20C C20 C18 111.1(3) . .
C21 O9 Li4 139.0(3) . .
C21 O9 Li5 126.0(3) . .
Li4 O9 Li5 94.4(3) . .
C23 O10 Li6 136.7(3) . .
C23 O10 Li5 126.7(3) . .
Li6 O10 Li5 93.2(3) . .
O9 C21 C22 128.2(3) . .
O9 C21 C24 114.4(3) . .
C22 C21 C24 117.3(3) . .
C21 C22 C23 122.1(3) . .
O10 C23 C22 127.5(3) . .
O10 C23 C25 115.5(3) . .
C22 C23 C25 116.9(3) . .
F24C C24 F24A 106.7(3) . .
F24C C24 F24B 105.9(3) . .
F24A C24 F24B 106.5(3) . .
F24C C24 C21 112.1(3) . .
F24A C24 C21 114.5(3) . .
F24B C24 C21 110.6(3) . .
F25C C25 F25A 107.6(3) . .
F25C C25 F25B 106.4(3) . .
F25A C25 F25B 106.6(3) . .
F25C C25 C23 112.4(3) . .
F25A C25 C23 113.0(3) . .
F25B C25 C23 110.4(3) . .
C26 O11 Li4 137.6(3) . .
C26 O11 Li5 125.4(3) . .
Li4 O11 Li5 94.9(3) . .
C28 O12 Li6 139.3(3) . .
C28 O12 Li5 126.2(3) . .
Li6 O12 Li5 93.9(3) . .
O11 C26 C27 128.0(3) . .
O11 C26 C29 115.7(3) . .
C27 C26 C29 116.3(3) . .
C28 C27 C26 122.4(3) . .
O12 C28 C27 127.6(3) . .
O12 C28 C30 114.7(3) . .
C27 C28 C30 117.7(3) . .
F29C C29 F29A 108.6(3) . .
F29C C29 F29B 107.3(3) . .
F29A C29 F29B 105.9(3) . .
F29C C29 C26 113.0(3) . .
F29A C29 C26 111.4(3) . .
F29B C29 C26 110.3(3) . .
F30C C30 F30A 107.6(3) . .
F30C C30 F30B 107.0(3) . .
F30A C30 F30B 107.2(3) . .
F30C C30 C28 113.8(3) . .
F30A C30 C28 109.6(3) . .
F30B C30 C28 111.3(3) . .
C1G O1G C2G 109.3(3) . .
C1G O1G Li5 114.1(3) . .
C2G O1G Li5 136.6(3) . .
O1G C2G C2G 108.7(4) . 3_677

loop_
_geom_bond_atom_site_label_1
_geom_bond_atom_site_label_2
_geom_bond_distance
_geom_bond_site_symmetry_2
Li1 O1W 1.991(8) .
Li1 O2 2.003(6) .
Li1 O4 2.012(7) .
Li1 O1 2.012(7) .
Li1 O3 2.015(6) .
Li1 Li6 2.877(8) 4_676
Li1 Li2 2.880(8) .
Li2 O2 1.938(7) .
Li2 O7 1.946(7) .
Li2 O5 1.952(7) .
Li2 O4 1.958(6) .
Li2 Li3 2.871(9) .
Li3 O5 2.003(7) .
Li3 O7 2.006(7) .
Li3 O8 2.007(7) .
Li3 O2W 2.010(8) .
Li3 O6 2.011(7) .
Li3 Li4 2.925(9) .
Li4 O8 1.960(6) .
Li4 O9 1.974(6) .
Li4 O11 1.978(6) .
Li4 O6 1.994(6) .
Li4 Li5 2.946(8) .
Li5 O12 2.011(6) .
Li5 O11 2.022(6) .
Li5 O1G 2.025(7) .
Li5 O10 2.031(6) .
Li5 O9 2.039(6) .
Li5 Li6 2.896(8) .
Li6 O1 1.934(6) 4_575
Li6 O12 1.953(6) .
Li6 O10 1.954(7) .
Li6 O3 1.979(7) 4_575
Li6 Li1 2.877(8) 4_575
O1 C1 1.258(4) .
O1 Li6 1.934(6) 4_676
O2 C3 1.251(5) .
C1 C2 1.391(5) .
C1 C4 1.534(5) .
C2 C3 1.385(6) .
C3 C5 1.536(5) .
C4 F4A 1.321(4) .
C4 F4C 1.323(5) .
C4 F4B 1.328(5) .
C5 F5B 1.309(5) .
C5 F5A 1.331(5) .
C5 F5C 1.352(6) .
O3 C6 1.258(5) .
O3 Li6 1.979(7) 4_676
O4 C8 1.256(4) .
C6 C7 1.395(5) .
C6 C9 1.519(5) .
C7 C8 1.389(5) .
C8 C10 1.530(6) .
C9 F9I 1.246(10) .
C9 F9C 1.251(11) .
C9 F9G 1.266(11) .
C9 F9A 1.330(10) .
C9 F9D 1.341(10) .
C9 F9E 1.367(10) .
C9 F9F 1.377(12) .
C9 F9H 1.428(10) .
C9 F9B 1.458(10) .
C10 F10B 1.290(5) .
C10 F10C 1.310(6) .
C10 F10A 1.311(5) .
O5 C11 1.255(5) .
O6 C13 1.251(5) .
C11 C12 1.384(5) .
C11 C14 1.531(5) .
C12 C13 1.399(5) .
C13 C15 1.529(5) .
C14 F14C 1.323(5) .
C14 F14A 1.333(5) .
C14 F14B 1.349(5) .
C15 F15C 1.324(4) .
C15 F15A 1.339(4) .
C15 F15B 1.341(4) .
O7 C16 1.246(5) .
O8 C18 1.248(5) .
C16 C17 1.402(5) .
C16 C19 1.530(5) .
C17 C18 1.390(5) .
C18 C20 1.536(5) .
C19 F19A 1.307(5) .
C19 F19B 1.316(5) .
C19 F19C 1.320(5) .
C20 F20B 1.323(5) .
C20 F20A 1.330(5) .
C20 F20C 1.335(5) .
O9 C21 1.252(4) .
O10 C23 1.251(4) .
C21 C22 1.391(5) .
C21 C24 1.537(5) .
C22 C23 1.400(5) .
C23 C25 1.527(5) .
C24 F24C 1.308(5) .
C24 F24A 1.314(5) .
C24 F24B 1.316(5) .
C25 F25C 1.330(4) .
C25 F25A 1.333(5) .
C25 F25B 1.341(5) .
O11 C26 1.255(4) .
O12 C28 1.255(4) .
C26 C27 1.392(5) .
C26 C29 1.539(5) .
C27 C28 1.387(5) .
C28 C30 1.535(5) .
C29 F29C 1.313(5) .
C29 F29A 1.334(5) .
C29 F29B 1.338(5) .
C30 F30C 1.321(5) .
C30 F30A 1.324(5) .
C30 F30B 1.326(5) .
O1G C1G 1.429(5) .
O1G C2G 1.434(4) .
C2G C2G 1.482(8) 3_677
